data_7222828
loop_
_publ_author_name
'von Lotsch, B.'
'Schnick, W.'

_publ_section_title
;
 Crystal Structure and Thermal Solid-State Reactivity of Ammonium
 Cyanoureate N H4 [H2 N C (=O) N C N]
;
_journal_name_full
;
Zeitschrift fuer Naturforschung, Teil B. Anorganische Chemie, Organische 
Chemie (42,1987-)
;
_journal_page_first 1229
_journal_page_last 1240
_journal_volume 59
_journal_year 2004
_chemical_formula_sum 'C2 H6 N4 O'
_chemical_name_systematic 'N H4 (H2 N C (O) N C N)'
_space_group_IT_number 14
_symmetry_space_group_name_Hall '-P 2ybc'
_symmetry_space_group_name_H-M 'P 1 21/c 1'
_cell_angle_alpha 90
_cell_angle_beta 92.57
_cell_angle_gamma 90
_cell_formula_units_Z 4
_cell_length_a 3.8895
_cell_length_b 11.21
_cell_length_c 10.964
_cell_volume 477.564
_citation_journal_id_ASTM ZNBSEN
_cod_data_source_file vonLotsch_ZNBSEN_2004_1722.cif
_cod_data_source_block C2H6N4O1
_cod_original_cell_volume 477.5638
_cod_original_formula_sum 'C2 H6 N4 O1'
_cod_database_code 7222828

loop_
_symmetry_equiv_pos_as_xyz
x,y,z
-x,y+1/2,-z+1/2
-x,-y,-z
x,-y-1/2,z-1/2

loop_
_atom_site_label
_atom_site_type_symbol
_atom_site_fract_x
_atom_site_fract_y
_atom_site_fract_z
_atom_site_occupancy
_atom_site_U_iso_or_equiv
H3 H+1 0.793 0.6158 0.1925 1 0.0
N1 N-3 0.2956 0.85298 0.95728 1 0.0
H1 H+1 0.499 0.5293 0.2083 1 0.0
O1 O-2 0.1879 0.65445 0.96884 1 0.0
C1 C+4 -0.0888 0.6624 0.74414 1 0.0
H6 H+1 0.378 0.8554 1.034 1 0.0
C2 C+4 0.1757 0.75045 0.90948 1 0.0
H2 H+1 0.512 0.6095 0.0963 1 0.0
H4 H+1 0.754 0.5066 0.1113 1 0.0
H5 H+1 0.264 0.922 0.9175 1 0.0
N4 N-3 0.044 0.76001 0.79145 1 0.0
N3 N-3 0.6443 0.5657 0.15103 1 0.0
N2 N-3 -0.2146 0.58062 0.69399 1 0.0
